data_1517898
loop_
_publ_author_name
'Wang, Song'
'Li, Rui-Juan'
'Zhu, Rong-Xiu'
'Hu, Xiao-Yan'
'Guo, Yan-Xia'
'Zhou, Jin-Chuan'
'Lin, Zhao-Min'
'Zhang, Jiao-Zhen'
'Wu, Jing-Yi'
'Kang, Ya-Qi'
'Morris-Natschke, Susan L'
'Lee, Kuo-Hsiung'
'Yuan, Hui-Qing'
'Lou, Hong-Xiang'

_publ_section_title
;
 Notolutesins A-J, Dolabrane-Type Diterpenoids from the Chinese Liverwort
 Notoscyphus lutescens.
;
_journal_issue 9
_journal_name_full 'Journal of natural products'
_journal_page_first 2081
_journal_page_last 2087
_journal_paper_doi 10.1021/np5004559
_journal_volume 77
_journal_year 2014
_chemical_absolute_configuration unk
_chemical_formula_moiety 'C20 H28 O3'
_chemical_formula_sum 'C20 H28 O3'
_chemical_formula_weight 316.42
_chemical_name_systematic
;
 ?
;
_space_group_IT_number 19
_symmetry_cell_setting orthorhombic
_symmetry_space_group_name_Hall 'P 2ac 2ab'
_symmetry_space_group_name_H-M 'P 21 21 21'
_atom_sites_solution_hydrogens geom
_atom_sites_solution_primary direct
_atom_sites_solution_secondary difmap
_audit_creation_method SHELXL-97
_cell_angle_alpha 90.00
_cell_angle_beta 90.00
_cell_angle_gamma 90.00
_cell_formula_units_Z 4
_cell_length_a 6.2545(4)
_cell_length_b 8.1557(6)
_cell_length_c 34.847(2)
_cell_measurement_reflns_used 7088
_cell_measurement_temperature 293(2)
_cell_measurement_theta_max 27.33
_cell_measurement_theta_min 2.34
_cell_volume 1777.5(2)
_computing_cell_refinement 'APEX2 Software Suite (Bruker,2009)'
_computing_data_collection 'APEX2 Software Suite (Bruker,2009)'
_computing_data_reduction 'APEX2 Software Suite (Bruker,2009)'
_computing_molecular_graphics 'SHELXTL (Bruker, 1997)'
_computing_publication_material 'WINGX (Farrugia,1999)'
_computing_structure_refinement 'SHELXL-97 (Sheldrick, 1997)'
_computing_structure_solution 'SIR97 (Altomare,1999)'
_diffrn_ambient_temperature 293(2)
_diffrn_measured_fraction_theta_full 0.998
_diffrn_measured_fraction_theta_max 0.998
_diffrn_measurement_device_type 'Bruker APEX2 CCD area-detector diffractometer'
_diffrn_measurement_method '\f and \w scans'
_diffrn_radiation_monochromator graphite
_diffrn_radiation_source 'fine-focus sealed tube'
_diffrn_radiation_type MoK\a
_diffrn_radiation_wavelength 0.71069
_diffrn_reflns_av_R_equivalents 0.0285
_diffrn_reflns_av_sigmaI/netI 0.0200
_diffrn_reflns_limit_h_max 8
_diffrn_reflns_limit_h_min -8
_diffrn_reflns_limit_k_max 10
_diffrn_reflns_limit_k_min -10
_diffrn_reflns_limit_l_max 45
_diffrn_reflns_limit_l_min -45
_diffrn_reflns_number 20937
_diffrn_reflns_theta_full 27.63
_diffrn_reflns_theta_max 27.63
_diffrn_reflns_theta_min 2.34
_diffrn_standards_number 0
_exptl_absorpt_coefficient_mu 0.078
_exptl_absorpt_correction_T_max 0.9900
_exptl_absorpt_correction_T_min 0.9637
_exptl_absorpt_correction_type multi-scan
_exptl_absorpt_process_details 'APEX2 Software Suite (Bruker,2009)'
_exptl_crystal_colour colourless
_exptl_crystal_density_diffrn 1.182
_exptl_crystal_density_method 'not measured'
_exptl_crystal_description plate
_exptl_crystal_F_000 688
_exptl_crystal_size_max 0.48
_exptl_crystal_size_mid 0.42
_exptl_crystal_size_min 0.13
_refine_diff_density_max 0.310
_refine_diff_density_min -0.305
_refine_diff_density_rms 0.040
_refine_ls_extinction_method none
_refine_ls_goodness_of_fit_ref 1.008
_refine_ls_hydrogen_treatment constr
_refine_ls_matrix_type full
_refine_ls_number_parameters 211
_refine_ls_number_reflns 4122
_refine_ls_number_restraints 2
_refine_ls_restrained_S_all 1.059
_refine_ls_R_factor_all 0.0553
_refine_ls_R_factor_gt 0.0472
_refine_ls_shift/su_max 0.001
_refine_ls_shift/su_mean 0.000
_refine_ls_structure_factor_coef Fsqd
_refine_ls_weighting_details 'calc w=1/[\s^2^(Fo^2^)+(0.1045P)^2^+0.1196P] where P=(Fo^2^+2Fc^2^)/3'
_refine_ls_weighting_scheme calc
_refine_ls_wR_factor_gt 0.1409
_refine_ls_wR_factor_ref 0.1496
_reflns_number_gt 3572
_reflns_number_total 4122
_reflns_threshold_expression >2sigma(I)
_cod_data_source_file np5004559_si_001.cif
_cod_data_source_block yxy_wangsong01
_cod_depositor_comments
;
The following automatic conversions were performed:

'_symmetry_cell_setting' value 'Orthorhombic' changed to
'orthorhombic' according to
/home/saulius/struct/COD-crude-data--automatic-downloads/current/ACS/lib/dictionaries/cif_core.dic
dictionary named 'cif_core.dic' version 2.4.2 from 2011-04-26.

Automatic conversion script
Id: cif_fix_values 2827 2014-09-09 07:05:25Z andrius 
;
_cod_original_sg_symbol_H-M 'P2(1)2(1)2(1) '
_cod_database_code 1517898

loop_
_symmetry_equiv_pos_as_xyz
'x, y, z'
'-x+1/2, -y, z+1/2'
'x+1/2, -y+1/2, -z'
'-x, y+1/2, -z+1/2'

loop_
_atom_site_label
_atom_site_type_symbol
_atom_site_fract_x
_atom_site_fract_y
_atom_site_fract_z
_atom_site_U_iso_or_equiv
_atom_site_adp_type
_atom_site_occupancy
_atom_site_symmetry_multiplicity
_atom_site_calc_flag
_atom_site_refinement_flags
C1 C 0.3844(3) -0.2016(2) 0.39825(5) 0.0470(4) Uani 1 1 d .
H1A H 0.2351 -0.2013 0.4058 0.056 Uiso 1 1 calc R
H1B H 0.3906 -0.2353 0.3716 0.056 Uiso 1 1 calc R
C2 C 0.5008(4) -0.3311(2) 0.42240(6) 0.0525(5) Uani 1 1 d .
H2 H 0.6478 -0.3414 0.4129 0.063 Uiso 1 1 calc R
C3 C 0.5075(3) -0.2734(2) 0.46343(5) 0.0499(4) Uani 1 1 d .
H3A H 0.4957 -0.3480 0.4835 0.060 Uiso 1 1 calc R
C4 C 0.5304(3) -0.1153(2) 0.47047(5) 0.0432(4) Uani 1 1 d .
C5 C 0.5685(3) 0.0163(2) 0.44121(5) 0.0392(4) Uani 1 1 d .
C6 C 0.8107(3) 0.0503(3) 0.43956(5) 0.0487(4) Uani 1 1 d .
H6A H 0.8595 0.0839 0.4648 0.058 Uiso 1 1 calc R
H6B H 0.8848 -0.0502 0.4329 0.058 Uiso 1 1 calc R
C7 C 0.8691(3) 0.1844(3) 0.41021(6) 0.0558(5) Uani 1 1 d .
H7A H 0.8753 0.2893 0.4233 0.067 Uiso 1 1 calc R
H7B H 1.0103 0.1617 0.4000 0.067 Uiso 1 1 calc R
C8 C 0.7098(3) 0.1967(2) 0.37670(5) 0.0433(4) Uani 1 1 d .
H8 H 0.5920 0.2668 0.3854 0.052 Uiso 1 1 calc R
C9 C 0.6122(3) 0.0294(2) 0.36629(4) 0.0397(4) Uani 1 1 d .
C10 C 0.4693(3) -0.0240(2) 0.40101(5) 0.0379(3) Uani 1 1 d .
H10 H 0.3417 0.0453 0.3993 0.045 Uiso 1 1 calc R
C11 C 0.4631(4) 0.0558(3) 0.33157(5) 0.0535(5) Uani 1 1 d .
H11A H 0.4077 -0.0496 0.3233 0.064 Uiso 1 1 calc R
H11B H 0.3425 0.1225 0.3395 0.064 Uiso 1 1 calc R
C12 C 0.5738(4) 0.1392(3) 0.29739(5) 0.0628(6) Uani 1 1 d .
H12A H 0.6859 0.0678 0.2879 0.075 Uiso 1 1 calc R
H12B H 0.4705 0.1539 0.2769 0.075 Uiso 1 1 calc R
C13 C 0.6708(4) 0.3056(3) 0.30756(6) 0.0611(6) Uani 1 1 d .
C14 C 0.8153(4) 0.2838(3) 0.34281(6) 0.0578(5) Uani 1 1 d .
H14A H 0.9409 0.2219 0.3352 0.069 Uiso 1 1 calc R
H14B H 0.8632 0.3910 0.3512 0.069 Uiso 1 1 calc R
C15 C 0.8071(6) 0.3739(4) 0.27561(8) 0.0950(10) Uani 1 1 d DU
H15 H 0.8635 0.4774 0.2804 0.114 Uiso 1 1 calc R
C16 C 0.8590(9) 0.3123(6) 0.24254(10) 0.1421(18) Uani 1 1 d DU
H16A H 0.8091 0.2091 0.2355 0.171 Uiso 1 1 calc R
H16B H 0.9459 0.3713 0.2259 0.171 Uiso 1 1 calc R
C17 C 0.4953(6) 0.4319(3) 0.31556(8) 0.0840(9) Uani 1 1 d .
H17A H 0.3993 0.4365 0.2941 0.126 Uiso 1 1 calc R
H17B H 0.5589 0.5377 0.3194 0.126 Uiso 1 1 calc R
H17C H 0.4177 0.4006 0.3382 0.126 Uiso 1 1 calc R
C18 C 0.5063(3) -0.0354(3) 0.50816(5) 0.0502(4) Uani 1 1 d .
C19 C 0.4583(4) 0.1612(3) 0.46166(5) 0.0544(5) Uani 1 1 d .
H19A H 0.5288 0.2637 0.4554 0.065 Uiso 1 1 calc R
H19B H 0.3092 0.1687 0.4541 0.065 Uiso 1 1 calc R
C20 C 0.7836(4) -0.0982(3) 0.35570(6) 0.0580(5) Uani 1 1 d .
H20A H 0.8847 -0.0500 0.3383 0.087 Uiso 1 1 calc R
H20B H 0.7168 -0.1908 0.3437 0.087 Uiso 1 1 calc R
H20C H 0.8563 -0.1334 0.3785 0.087 Uiso 1 1 calc R
O1 O 0.4770(3) 0.12589(18) 0.50272(4) 0.0614(4) Uani 1 1 d .
O2 O 0.5112(3) -0.0946(2) 0.54011(4) 0.0641(4) Uani 1 1 d .
O3 O 0.3980(3) -0.48610(16) 0.41903(5) 0.0693(5) Uani 1 1 d .
H3 H 0.2754 -0.4793 0.4272 0.104 Uiso 1 1 calc R

loop_
_atom_site_aniso_label
_atom_site_aniso_U_11
_atom_site_aniso_U_22
_atom_site_aniso_U_33
_atom_site_aniso_U_23
_atom_site_aniso_U_13
_atom_site_aniso_U_12
C1 0.0542(10) 0.0464(9) 0.0404(9) -0.0017(8) -0.0003(8) 0.0000(8)
C2 0.0634(12) 0.0411(9) 0.0528(10) 0.0006(7) 0.0118(9) 0.0070(9)
C3 0.0580(11) 0.0466(9) 0.0451(9) 0.0101(7) 0.0030(8) 0.0087(8)
C4 0.0469(9) 0.0497(9) 0.0331(7) 0.0055(7) 0.0011(7) 0.0084(8)
C5 0.0450(9) 0.0401(8) 0.0324(7) 0.0009(6) -0.0011(7) 0.0065(7)
C6 0.0465(9) 0.0602(11) 0.0396(9) 0.0044(8) -0.0080(7) 0.0002(9)
C7 0.0518(10) 0.0728(13) 0.0429(10) 0.0081(9) -0.0072(8) -0.0119(10)
C8 0.0492(9) 0.0458(9) 0.0349(8) 0.0006(7) -0.0014(7) 0.0007(8)
C9 0.0477(9) 0.0420(8) 0.0295(7) -0.0015(6) 0.0011(6) 0.0050(7)
C10 0.0408(8) 0.0405(8) 0.0324(7) 0.0007(6) -0.0010(6) 0.0062(7)
C11 0.0654(12) 0.0628(11) 0.0324(8) 0.0013(8) -0.0080(8) -0.0034(10)
C12 0.0867(15) 0.0707(13) 0.0310(8) 0.0019(9) -0.0003(10) -0.0006(12)
C13 0.0827(15) 0.0603(12) 0.0402(10) 0.0117(9) 0.0041(10) 0.0003(11)
C14 0.0661(12) 0.0616(12) 0.0457(10) 0.0096(9) 0.0030(9) -0.0093(10)
C15 0.123(3) 0.105(2) 0.0577(14) 0.0281(14) 0.0087(15) -0.017(2)
C16 0.169(4) 0.175(4) 0.082(2) 0.040(2) 0.048(3) -0.008(4)
C17 0.114(2) 0.0695(15) 0.0690(16) 0.0149(12) -0.0091(15) 0.0182(17)
C18 0.0509(10) 0.0626(11) 0.0370(9) 0.0009(8) 0.0026(7) 0.0016(9)
C19 0.0772(13) 0.0512(10) 0.0346(9) -0.0052(7) -0.0005(9) 0.0188(10)
C20 0.0687(13) 0.0553(11) 0.0501(10) -0.0039(9) 0.0161(10) 0.0141(10)
O1 0.0876(11) 0.0617(8) 0.0350(7) -0.0071(6) 0.0025(7) 0.0156(8)
O2 0.0742(10) 0.0859(11) 0.0321(6) 0.0087(6) 0.0021(6) -0.0020(8)
O3 0.1004(13) 0.0379(7) 0.0697(10) -0.0063(7) 0.0196(9) 0.0016(8)

loop_
_atom_type_symbol
_atom_type_description
_atom_type_scat_dispersion_real
_atom_type_scat_dispersion_imag
_atom_type_scat_source
C C 0.0033 0.0016 'International Tables Vol C Tables 4.2.6.8 and 6.1.1.4'
H H 0.0000 0.0000 'International Tables Vol C Tables 4.2.6.8 and 6.1.1.4'
O O 0.0106 0.0060 'International Tables Vol C Tables 4.2.6.8 and 6.1.1.4'

loop_
_geom_angle_atom_site_label_1
_geom_angle_atom_site_label_2
_geom_angle_atom_site_label_3
_geom_angle
C2 C1 C10 116.61(16)
C2 C1 H1A 108.1
C10 C1 H1A 108.1
C2 C1 H1B 108.1
C10 C1 H1B 108.1
H1A C1 H1B 107.3
O3 C2 C3 111.61(16)
O3 C2 C1 110.60(18)
C3 C2 C1 108.60(15)
O3 C2 H2 108.7
C3 C2 H2 108.7
C1 C2 H2 108.7
C4 C3 C2 118.98(16)
C4 C3 H3A 120.5
C2 C3 H3A 120.5
C3 C4 C18 125.88(17)
C3 C4 C5 126.14(17)
C18 C4 C5 107.82(16)
C4 C5 C6 108.09(15)
C4 C5 C19 99.40(14)
C6 C5 C19 108.56(17)
C4 C5 C10 113.28(15)
C6 C5 C10 113.17(14)
C19 C5 C10 113.38(14)
C7 C6 C5 112.69(15)
C7 C6 H6A 109.1
C5 C6 H6A 109.1
C7 C6 H6B 109.1
C5 C6 H6B 109.1
H6A C6 H6B 107.8
C8 C7 C6 113.36(16)
C8 C7 H7A 108.9
C6 C7 H7A 108.9
C8 C7 H7B 108.9
C6 C7 H7B 108.9
H7A C7 H7B 107.7
C14 C8 C9 113.67(15)
C14 C8 C7 109.71(16)
C9 C8 C7 112.23(15)
C14 C8 H8 106.9
C9 C8 H8 106.9
C7 C8 H8 106.9
C8 C9 C20 112.31(16)
C8 C9 C11 107.54(14)
C20 C9 C11 109.10(16)
C8 C9 C10 106.94(13)
C20 C9 C10 113.24(14)
C11 C9 C10 107.45(15)
C1 C10 C9 114.14(14)
C1 C10 C5 112.83(14)
C9 C10 C5 113.99(14)
C1 C10 H10 104.9
C9 C10 H10 104.9
C5 C10 H10 104.9
C12 C11 C9 113.41(19)
C12 C11 H11A 108.9
C9 C11 H11A 108.9
C12 C11 H11B 108.9
C9 C11 H11B 108.9
H11A C11 H11B 107.7
C13 C12 C11 113.08(17)
C13 C12 H12A 109.0
C11 C12 H12A 109.0
C13 C12 H12B 109.0
C11 C12 H12B 109.0
H12A C12 H12B 107.8
C15 C13 C12 112.4(2)
C15 C13 C17 106.9(2)
C12 C13 C17 110.8(2)
C15 C13 C14 107.5(2)
C12 C13 C14 108.42(17)
C17 C13 C14 110.8(2)
C8 C14 C13 114.71(19)
C8 C14 H14A 108.6
C13 C14 H14A 108.6
C8 C14 H14B 108.6
C13 C14 H14B 108.6
H14A C14 H14B 107.6
C16 C15 C13 130.8(4)
C16 C15 H15 114.6
C13 C15 H15 114.6
C15 C16 H16A 120.0
C15 C16 H16B 120.0
H16A C16 H16B 120.0
C13 C17 H17A 109.5
C13 C17 H17B 109.5
H17A C17 H17B 109.5
C13 C17 H17C 109.5
H17A C17 H17C 109.5
H17B C17 H17C 109.5
O2 C18 O1 121.52(19)
O2 C18 C4 129.7(2)
O1 C18 C4 108.75(15)
O1 C19 C5 105.36(15)
O1 C19 H19A 110.7
C5 C19 H19A 110.7
O1 C19 H19B 110.7
C5 C19 H19B 110.7
H19A C19 H19B 108.8
C9 C20 H20A 109.5
C9 C20 H20B 109.5
H20A C20 H20B 109.5
C9 C20 H20C 109.5
H20A C20 H20C 109.5
H20B C20 H20C 109.5
C18 O1 C19 109.99(14)
C2 O3 H3 109.5

loop_
_geom_bond_atom_site_label_1
_geom_bond_atom_site_label_2
_geom_bond_distance
C1 C2 1.534(3)
C1 C10 1.546(2)
C1 H1A 0.9700
C1 H1B 0.9700
C2 O3 1.423(3)
C2 C3 1.506(3)
C2 H2 0.9800
C3 C4 1.320(3)
C3 H3A 0.9300
C4 C18 1.474(3)
C4 C5 1.499(2)
C5 C6 1.541(3)
C5 C19 1.543(2)
C5 C10 1.567(2)
C6 C7 1.541(3)
C6 H6A 0.9700
C6 H6B 0.9700
C7 C8 1.538(2)
C7 H7A 0.9700
C7 H7B 0.9700
C8 C14 1.528(3)
C8 C9 1.538(3)
C8 H8 0.9800
C9 C20 1.539(3)
C9 C11 1.543(2)
C9 C10 1.566(2)
C10 H10 0.9800
C11 C12 1.536(3)
C11 H11A 0.9700
C11 H11B 0.9700
C12 C13 1.529(3)
C12 H12A 0.9700
C12 H12B 0.9700
C13 C15 1.509(3)
C13 C17 1.531(4)
C13 C14 1.535(3)
C14 H14A 0.9700
C14 H14B 0.9700
C15 C16 1.298(4)
C15 H15 0.9300
C16 H16A 0.9300
C16 H16B 0.9300
C17 H17A 0.9600
C17 H17B 0.9600
C17 H17C 0.9600
C18 O2 1.214(2)
C18 O1 1.342(3)
C19 O1 1.464(2)
C19 H19A 0.9700
C19 H19B 0.9700
C20 H20A 0.9600
C20 H20B 0.9600
C20 H20C 0.9600
O3 H3 0.8200

loop_
_geom_hbond_atom_site_label_D
_geom_hbond_atom_site_label_H
_geom_hbond_atom_site_label_A
_geom_hbond_distance_DH
_geom_hbond_distance_HA
_geom_hbond_distance_DA
_geom_hbond_angle_DHA
_geom_hbond_site_symmetry_A
O3 H3 O2 0.82 2.09 2.883(2) 161.1 3_446

loop_
_geom_torsion_atom_site_label_1
_geom_torsion_atom_site_label_2
_geom_torsion_atom_site_label_3
_geom_torsion_atom_site_label_4
_geom_torsion
C10 C1 C2 O3 176.29(15)
C10 C1 C2 C3 53.5(2)
O3 C2 C3 C4 -157.87(19)
C1 C2 C3 C4 -35.7(3)
C2 C3 C4 C18 169.75(19)
C2 C3 C4 C5 -5.1(3)
C3 C4 C5 C6 -96.9(2)
C18 C4 C5 C6 87.42(18)
C3 C4 C5 C19 149.9(2)
C18 C4 C5 C19 -25.75(19)
C3 C4 C5 C10 29.3(3)
C18 C4 C5 C10 -146.35(16)
C4 C5 C6 C7 179.96(16)
C19 C5 C6 C7 -73.1(2)
C10 C5 C6 C7 53.7(2)
C5 C6 C7 C8 -27.8(3)
C6 C7 C8 C14 -159.86(18)
C6 C7 C8 C9 -32.5(2)
C14 C8 C9 C20 67.5(2)
C7 C8 C9 C20 -57.7(2)
C14 C8 C9 C11 -52.6(2)
C7 C8 C9 C11 -177.79(16)
C14 C8 C9 C10 -167.71(16)
C7 C8 C9 C10 67.06(18)
C2 C1 C10 C9 101.41(18)
C2 C1 C10 C5 -30.8(2)
C8 C9 C10 C1 -171.36(14)
C20 C9 C10 C1 -47.1(2)
C11 C9 C10 C1 73.43(18)
C8 C9 C10 C5 -39.70(18)
C20 C9 C10 C5 84.54(19)
C11 C9 C10 C5 -154.91(14)
C4 C5 C10 C1 -9.0(2)
C6 C5 C10 C1 114.52(17)
C19 C5 C10 C1 -121.27(17)
C4 C5 C10 C9 -141.26(15)
C6 C5 C10 C9 -17.8(2)
C19 C5 C10 C9 106.42(18)
C8 C9 C11 C12 54.5(2)
C20 C9 C11 C12 -67.6(2)
C10 C9 C11 C12 169.30(16)
C9 C11 C12 C13 -57.5(3)
C11 C12 C13 C15 171.3(2)
C11 C12 C13 C17 -69.2(2)
C11 C12 C13 C14 52.6(3)
C9 C8 C14 C13 54.2(2)
C7 C8 C14 C13 -179.27(19)
C15 C13 C14 C8 -173.2(2)
C12 C13 C14 C8 -51.5(3)
C17 C13 C14 C8 70.3(3)
C12 C13 C15 C16 -2.8(6)
C17 C13 C15 C16 -124.5(5)
C14 C13 C15 C16 116.5(5)
C3 C4 C18 O2 18.9(4)
C5 C4 C18 O2 -165.4(2)
C3 C4 C18 O1 -161.6(2)
C5 C4 C18 O1 14.0(2)
C4 C5 C19 O1 28.5(2)
C6 C5 C19 O1 -84.3(2)
C10 C5 C19 O1 149.05(17)
O2 C18 O1 C19 -174.8(2)
C4 C18 O1 C19 5.6(3)
C5 C19 O1 C18 -22.4(2)
